data_4131860
loop_
_publ_author_name
'Yan, Yong'
'O'Connor, Alice E'
'Kanthasamy, Gopikkaa'
'Atkinson, George'
'Allan, David R.'
'Blake, Alexander J.'
'Schr\"oder, Martin'

_publ_section_title
;
 Unusual and Tunable Negative Linear Compressibility in the Metal-Organic
 Framework MFM-133(M) (M = Zr, Hf).
;
_journal_issue 11
_journal_name_full 'Journal of the American Chemical Society'
_journal_page_first 3952
_journal_page_last 3958
_journal_paper_doi 10.1021/jacs.7b11747
_journal_volume 140
_journal_year 2018
_chemical_formula_moiety '0.25(C184 H136 O64 Zr12)'
_chemical_formula_sum 'C46 H34 O16 Zr3'
_chemical_formula_weight 1116.39
_space_group_crystal_system tetragonal
_space_group_IT_number 128
_space_group_name_Hall '-P 4 2n'
_space_group_name_H-M_alt 'P 4/m n c'
_atom_sites_solution_hydrogens geom
_atom_sites_solution_primary direct
_audit_creation_date 2016-08-31
_audit_creation_method
;
Olex2 1.2
(compiled 2016.08.25 svn.r3337 for OlexSys, GUI svn.r5221)
;
_cell_angle_alpha 90
_cell_angle_beta 90
_cell_angle_gamma 90
_cell_formula_units_Z 4
_cell_length_a 19.0042(19)
_cell_length_b 19.0042(19)
_cell_length_c 33.152(7)
_cell_measurement_reflns_used 1346
_cell_measurement_temperature 293.15
_cell_measurement_theta_max 22.0220
_cell_measurement_theta_min 2.0560
_cell_volume 11973(3)
_computing_cell_refinement
;
CrysAlisPro, Agilent Technologies,
Version 1.171.37.34 (release 22-05-2014 CrysAlis171 .NET)
(compiled May 22 2014,16:03:01)
;
_computing_data_collection
;
CrysAlisPro, Agilent Technologies,
Version 1.171.37.34 (release 22-05-2014 CrysAlis171 .NET)
(compiled May 22 2014,16:03:01)
;
_computing_data_reduction
;
CrysAlisPro, Agilent Technologies,
Version 1.171.37.34 (release 22-05-2014 CrysAlis171 .NET)
(compiled May 22 2014,16:03:01)
;
_computing_molecular_graphics 'Olex2 (Dolomanov et al., 2009)'
_computing_publication_material 'Olex2 (Dolomanov et al., 2009)'
_computing_structure_refinement 'ShelXL (Sheldrick, 2015)'
_computing_structure_solution 'ShelXS (Sheldrick, 2008)'
_diffrn_ambient_temperature 293.15
_diffrn_detector Dectris
_diffrn_detector_area_resol_mean 5.81395
_diffrn_detector_type 'Pilatus 300K detector'
_diffrn_measured_fraction_theta_full 0.766
_diffrn_measured_fraction_theta_max 0.766
_diffrn_measurement_details
;
#__ type_ start__ end____ width___ exp.time_
  1 omega -105.00  -74.00   0.2000    0.9970
omega____ theta____ kappa____ phi______ frames
    -       20.0000   70.0000  155.7700 155

#__ type_ start__ end____ width___ exp.time_
  2 omega -105.00  -74.00   0.2000    0.9970
omega____ theta____ kappa____ phi______ frames
    -       20.0000   70.0000  -24.2300 155

#__ type_ start__ end____ width___ exp.time_
  3 omega -106.00  -66.00   0.2000    0.9970
omega____ theta____ kappa____ phi______ frames
    -      -20.0000  -70.0000 -155.7700 200

#__ type_ start__ end____ width___ exp.time_
  4 omega -106.00  -66.00   0.2000    0.9970
omega____ theta____ kappa____ phi______ frames
    -      -20.0000  -70.0000   24.2300 200

#__ type_ start__ end____ width___ exp.time_
  5 omega -150.00  -94.00   0.2000    0.9970
omega____ theta____ kappa____ phi______ frames
    -      -20.0000   70.0000  -24.2319 280

#__ type_ start__ end____ width___ exp.time_
  6 omega -150.00  -94.00   0.2000    0.9970
omega____ theta____ kappa____ phi______ frames
    -      -20.0000   70.0000  155.7681 280

#__ type_ start__ end____ width___ exp.time_
  7 omega  -96.00  -30.00   0.2000    0.9970
omega____ theta____ kappa____ phi______ frames
    -       20.0000  -70.0000   24.2300 330

#__ type_ start__ end____ width___ exp.time_
  8 omega  -96.00  -30.00   0.2000    0.9970
omega____ theta____ kappa____ phi______ frames
    -       20.0000  -70.0000 -155.7700 330
;
_diffrn_measurement_device 'k-geometry diffractometer'
_diffrn_measurement_device_type 'Newport 4-circle kappa geometry diffractometer'
_diffrn_measurement_method 'oscillation method'
_diffrn_orient_matrix_UB_11 0.0025373000
_diffrn_orient_matrix_UB_12 0.0325057000
_diffrn_orient_matrix_UB_13 0.0090748000
_diffrn_orient_matrix_UB_21 -0.0174375000
_diffrn_orient_matrix_UB_22 -0.0127979000
_diffrn_orient_matrix_UB_23 0.0166801000
_diffrn_orient_matrix_UB_31 0.0316661000
_diffrn_orient_matrix_UB_32 -0.0095723000
_diffrn_orient_matrix_UB_33 0.0084798000
_diffrn_radiation_collimation '0.5 mm pinhole'
_diffrn_radiation_monochromator 'Si 111 double-crystal monochromator'
_diffrn_radiation_probe x-ray
_diffrn_radiation_wavelength 0.6889
_diffrn_reflns_av_R_equivalents 0.8995
_diffrn_reflns_av_unetI/netI 0.6777
_diffrn_reflns_Laue_measured_fraction_full 0.766
_diffrn_reflns_Laue_measured_fraction_max 0.766
_diffrn_reflns_limit_h_max 20
_diffrn_reflns_limit_h_min -20
_diffrn_reflns_limit_k_max 13
_diffrn_reflns_limit_k_min -13
_diffrn_reflns_limit_l_max 35
_diffrn_reflns_limit_l_min -35
_diffrn_reflns_number 24580
_diffrn_reflns_point_group_measured_fraction_full 0.766
_diffrn_reflns_point_group_measured_fraction_max 0.766
_diffrn_reflns_theta_full 22.676
_diffrn_reflns_theta_max 22.676
_diffrn_reflns_theta_min 2.066
_diffrn_source 'Synchrotron U21 undulator'
_diffrn_source_type 'Synchrotron Diamond Light Source'
_exptl_absorpt_coefficient_mu 0.262
_exptl_absorpt_correction_T_max 0.4268
_exptl_absorpt_correction_T_min 0.2309
_exptl_absorpt_correction_type multi-scan
_exptl_absorpt_process_details
'SADABS-2014/5 (Bruker,2014/5) was used for absorption correction. wR2(int) was 0.1628 before and 0.1201 after correction. The Ratio of minimum to maximum transmission is 0.5410. The \l/2 correction factor is Not present.'
_exptl_crystal_colour 'clear colourless'
_exptl_crystal_colour_lustre clear
_exptl_crystal_colour_primary colourless
_exptl_crystal_density_diffrn 0.619
_exptl_crystal_description octahedral
_exptl_crystal_F_000 2232
_exptl_crystal_size_max 0.046
_exptl_crystal_size_mid 0.046
_exptl_crystal_size_min 0.033
_refine_diff_density_max 0.584
_refine_diff_density_min -0.586
_refine_diff_density_rms 0.089
_refine_ls_extinction_method none
_refine_ls_goodness_of_fit_ref 1.071
_refine_ls_hydrogen_treatment constr
_refine_ls_matrix_type full
_refine_ls_number_parameters 155
_refine_ls_number_reflns 3450
_refine_ls_number_restraints 291
_refine_ls_restrained_S_all 1.075
_refine_ls_R_factor_all 0.3408
_refine_ls_R_factor_gt 0.1411
_refine_ls_shift/su_max 0.001
_refine_ls_shift/su_mean 0.000
_refine_ls_structure_factor_coef Fsqd
_refine_ls_weighting_details 'w=1/[\s^2^(Fo^2^)+(0.2000P)^2^] where P=(Fo^2^+2Fc^2^)/3'
_refine_ls_weighting_scheme calc
_refine_ls_wR_factor_gt 0.3478
_refine_ls_wR_factor_ref 0.4666
_reflns_Friedel_coverage 0.000
_reflns_number_gt 859
_reflns_number_total 3450
_reflns_threshold_expression 'I > 2\s(I)'
_cod_data_source_file ZrMOF_All.cif
_cod_data_source_block 42.8kbar
_cod_database_code 4131860
_chemical_oxdiff_formula 'C46 H42 O16 Zr3'
_shelx_space_group_comment
;
The symmetry employed for this shelxl refinement is uniquely defined
by the following loop, which should always be used as a source of
symmetry information in preference to the above space-group names.
They are only intended as comments.
;
_reflns_odcompleteness_completeness 74.77
_reflns_odcompleteness_iscentric 1
_reflns_odcompleteness_theta 22.88
_olex2_refinement_description
;
1. Fixed Uiso
 At 1.2 times of:
  All C(H) groups
 At 1.5 times of:
  All C(H,H,H) groups
2. Restrained distances
 C12-C11 = C8-C11 = C9-C8 = C5-C4 = C7-C6 = C7-C2 = C3-C2
 1.39 with sigma of 0.01
 C6-C5
 1.39 with sigma of 0.01
 C2-C1 = C8-C5 = C13-C11 = C9-C10
 1.5 with sigma of 0.01
 C12-C11 = C8-C11 = C9-C8
 1.39 with sigma of 0.01
 C5-C6
 1.39 with sigma of 0.01
 C6-C7
 1.39 with sigma of 0.01
 C7-C2
 1.39 with sigma of 0.01
 C2-C3
 1.39 with sigma of 0.01
 C3-C4
 1.39 with sigma of 0.01
 C4-C5
 1.39 with sigma of 0.01
 C12-C12_$3
 1.5 with sigma of 0.01
 C13-C11
 1.5 with sigma of 0.01
3. Restrained planarity
 C1, C2, C3, C4, C5, C6, C7, C8, C11_$1, C13_$1
 with sigma of 0.1
 C1_$1, C2_$1, C7_$1, C3_$1, C6_$1, C5_$1, C4_$1, C8_$1, C11, C13
 with sigma of 0.1
 C1_$2, C2_$2, C3_$2, C7_$2, C6_$2, C4_$2, C5_$2, C8_$2, C11_$3, C13_$3
 with sigma of 0.1
 C1_$3, C2_$3, C3_$3, C4_$3, C5_$3, C6_$3, C7_$3, C8_$3, C11_$2, C13_$2
 with sigma of 0.1
 C10, C9, C12, C12_$3, C9_$3, C10_$3
 with sigma of 0.1
4. Uiso/Uaniso restraints and constraints
All non-hydrogen atoms have similar U: within 2A with sigma of 0.02 and sigma
for terminal atoms of 0.04
5. Rigid body (RIGU) restrains
 All non-hydrogen atoms
 with sigma for 1-2 distances of 0.004 and sigma for 1-3 distances of 0.004
6. Others
 Fixed Sof: H10A(0.5) H10B(0.5) H10C(0.5)
7.a Me refined with riding coordinates:
 C10(H10A,H10B,H10C)
7.b Aromatic/amide H refined with riding coordinates:
 C3(H3), C4(H4), C7(H7), C6(H6)
7.c Idealised Me refined as rotating group:
 C13(H13A,H13B,H13C)
;
_shelx_shelxl_version_number 2014/7
_olex2_submission_special_instructions 'No special instructions were received'

loop_
_space_group_symop_operation_xyz
'x, y, z'
'-x, -y, z'
'-y, x, z'
'y, -x, z'
'-x+1/2, y+1/2, -z+1/2'
'x+1/2, -y+1/2, -z+1/2'
'y+1/2, x+1/2, -z+1/2'
'-y+1/2, -x+1/2, -z+1/2'
'-x, -y, -z'
'x, y, -z'
'y, -x, -z'
'-y, x, -z'
'x-1/2, -y-1/2, z-1/2'
'-x-1/2, y-1/2, z-1/2'
'-y-1/2, -x-1/2, z-1/2'
'y-1/2, x-1/2, z-1/2'

loop_
_atom_site_label
_atom_site_type_symbol
_atom_site_fract_x
_atom_site_fract_y
_atom_site_fract_z
_atom_site_U_iso_or_equiv
_atom_site_adp_type
_atom_site_occupancy
_atom_site_site_symmetry_order
_atom_site_calc_flag
_atom_site_refinement_flags_posn
_atom_site_refinement_flags_adp
_atom_site_refinement_flags_occupancy
_atom_site_disorder_assembly
_atom_site_disorder_group
Zr1 Zr 0.12426(17) 0.0446(2) 0.0000 0.0627(17) Uani 1 2 d S TU P . .
Zr2 Zr 0.0000 0.0000 0.07354(13) 0.0506(19) Uani 1 4 d S TU P . .
O5 O -0.0282(6) 0.0914(6) 0.1081(3) 0.105(4) Uani 1 1 d . U . . .
O2 O 0.1741(6) 0.0619(6) -0.0597(4) 0.116(5) Uani 1 1 d . U . . .
O4 O 0.0404(6) 0.0839(6) 0.0366(3) 0.108(4) Uani 1 1 d . U . . .
O3 O 0.1688(10) 0.1516(10) 0.0000 0.143(6) Uani 1 2 d S TU P . .
O1 O 0.2245(8) -0.0168(11) 0.0000 0.142(7) Uani 1 2 d S TU P . .
C11 C -0.0262(10) 0.4158(8) 0.2228(5) 0.150(7) Uani 1 1 d D U . . .
C3 C -0.0501(9) 0.1958(12) 0.1704(7) 0.213(7) Uani 1 1 d D U . . .
H3 H -0.0341 0.1503 0.1752 0.255 Uiso 1 1 calc R . . . .
C12 C -0.02803(19) 0.47197(19) 0.2500 0.132(8) Uani 1 2 d DS TU P . .
C1 C -0.0598(8) 0.1518(12) 0.1002(7) 0.153(7) Uani 1 1 d D U . . .
C4 C -0.0553(11) 0.2388(12) 0.2045(6) 0.206(7) Uani 1 1 d D U . . .
H4 H -0.0463 0.2254 0.2310 0.248 Uiso 1 1 calc R . . . .
C8 C -0.0795(8) 0.3657(11) 0.2211(6) 0.156(6) Uani 1 1 d D U . . .
C13 C 0.0343(10) 0.4124(10) 0.1931(6) 0.183(10) Uani 1 1 d D U . . .
H13A H 0.0425 0.4583 0.1820 0.275 Uiso 1 1 calc GR . . . .
H13B H 0.0228 0.3802 0.1718 0.275 Uiso 1 1 calc GR . . . .
H13C H 0.0759 0.3965 0.2067 0.275 Uiso 1 1 calc GR . . . .
C2 C -0.0656(6) 0.2113(11) 0.1302(7) 0.200(7) Uani 1 1 d D U . . .
C5 C -0.0763(10) 0.3057(12) 0.1917(7) 0.186(6) Uani 1 1 d D U . . .
C7 C -0.0866(11) 0.2784(12) 0.1181(7) 0.222(8) Uani 1 1 d D U . . .
H7 H -0.0955 0.2919 0.0916 0.266 Uiso 1 1 calc R . . . .
C9 C -0.1322(10) 0.3678(10) 0.2500 0.165(9) Uani 1 2 d DS TU P . .
C6 C -0.0922(11) 0.3220(12) 0.1517(7) 0.213(7) Uani 1 1 d D U . . .
H6 H -0.1084 0.3674 0.1469 0.255 Uiso 1 1 calc R . . . .
C10 C -0.1881(10) 0.3119(10) 0.2500 0.198(13) Uani 1 2 d DS TU P . .
H10A H -0.1795 0.2794 0.2284 0.298 Uiso 0.5 1 calc R . . A -1
H10B H -0.1872 0.2871 0.2752 0.298 Uiso 0.5 1 calc R . . A -1
H10C H -0.2334 0.3334 0.2464 0.298 Uiso 0.5 1 calc R . . A -1

loop_
_atom_site_aniso_label
_atom_site_aniso_U_11
_atom_site_aniso_U_22
_atom_site_aniso_U_33
_atom_site_aniso_U_23
_atom_site_aniso_U_13
_atom_site_aniso_U_12
Zr1 0.062(3) 0.093(3) 0.033(3) 0.000 0.000 -0.002(3)
Zr2 0.065(3) 0.065(3) 0.023(3) 0.000 0.000 0.000
O5 0.124(10) 0.114(8) 0.077(8) -0.033(6) 0.019(7) 0.016(8)
O2 0.112(9) 0.163(11) 0.073(8) 0.022(6) 0.014(6) -0.040(9)
O4 0.120(8) 0.124(9) 0.080(8) 0.037(6) 0.017(7) 0.026(8)
O3 0.154(14) 0.140(10) 0.134(13) 0.000 0.000 -0.039(9)
O1 0.102(10) 0.195(14) 0.128(14) 0.000 0.000 0.016(10)
C11 0.173(11) 0.165(12) 0.114(13) -0.043(9) 0.045(8) -0.001(11)
C3 0.321(17) 0.171(11) 0.146(12) -0.061(9) -0.023(12) 0.046(12)
C12 0.153(11) 0.153(11) 0.091(16) -0.028(9) 0.028(9) 0.006(13)
C1 0.211(14) 0.134(9) 0.115(11) -0.050(8) -0.008(11) 0.053(9)
C4 0.295(16) 0.171(11) 0.153(13) -0.063(9) -0.006(11) 0.028(12)
C8 0.177(11) 0.159(10) 0.133(12) -0.043(8) 0.041(8) -0.004(10)
C13 0.197(15) 0.215(19) 0.138(17) -0.061(15) 0.064(13) -0.017(15)
C2 0.306(15) 0.154(10) 0.140(12) -0.071(8) -0.023(11) 0.060(10)
C5 0.242(13) 0.170(10) 0.147(12) -0.053(8) 0.015(10) 0.018(10)
C7 0.347(17) 0.160(11) 0.157(13) -0.066(9) -0.020(11) 0.071(11)
C9 0.178(11) 0.178(11) 0.140(15) -0.045(9) 0.045(9) -0.011(13)
C6 0.316(16) 0.167(11) 0.156(13) -0.062(9) -0.005(11) 0.049(12)
C10 0.216(17) 0.216(17) 0.16(3) -0.070(16) 0.070(16) -0.048(19)

loop_
_atom_type_symbol
_atom_type_description
_atom_type_scat_dispersion_real
_atom_type_scat_dispersion_imag
_atom_type_scat_source
C C 0.0030 0.0010 'International Tables Vol C Tables 4.2.6.8 and 6.1.1.4'
H H 0.0000 0.0000 'International Tables Vol C Tables 4.2.6.8 and 6.1.1.4'
O O 0.0110 0.0060 'International Tables Vol C Tables 4.2.6.8 and 6.1.1.4'
Zr Zr -11.6050 0.5510 'International Tables Vol C Tables 4.2.6.8 and 6.1.1.4'

loop_
_geom_angle_atom_site_label_1
_geom_angle_atom_site_label_2
_geom_angle_atom_site_label_3
_geom_angle
_geom_angle_site_symmetry_1
_geom_angle_site_symmetry_3
Zr1 Zr1 Zr1 90.0 3 11
Zr2 Zr1 Zr1 59.53(4) 9 3
Zr2 Zr1 Zr1 59.53(4) 9 11
Zr2 Zr1 Zr1 59.53(4) . 11
Zr2 Zr1 Zr1 59.53(4) . 3
Zr2 Zr1 Zr2 88.37(12) 9 .
O2 Zr1 Zr1 108.8(3) 10 3
O2 Zr1 Zr1 108.5(4) . 11
O2 Zr1 Zr1 108.5(4) 10 11
O2 Zr1 Zr1 108.8(3) . 3
O2 Zr1 Zr2 72.7(3) 10 .
O2 Zr1 Zr2 161.0(4) . .
O2 Zr1 Zr2 161.0(4) 10 9
O2 Zr1 Zr2 72.7(3) . 9
O2 Zr1 O2 126.3(7) 10 .
O2 Zr1 O1 73.4(4) . .
O2 Zr1 O1 73.4(4) 10 .
O4 Zr1 Zr1 34.6(3) 10 3
O4 Zr1 Zr1 89.9(3) . 11
O4 Zr1 Zr1 89.9(3) 4 3
O4 Zr1 Zr1 89.9(3) 10 11
O4 Zr1 Zr1 34.2(3) 11 11
O4 Zr1 Zr1 89.9(3) 11 3
O4 Zr1 Zr1 34.2(3) 4 11
O4 Zr1 Zr1 34.6(3) . 3
O4 Zr1 Zr2 88.3(3) 4 9
O4 Zr1 Zr2 35.5(3) 10 9
O4 Zr1 Zr2 35.7(3) 4 .
O4 Zr1 Zr2 88.7(3) 10 .
O4 Zr1 Zr2 35.5(3) . .
O4 Zr1 Zr2 35.7(3) 11 9
O4 Zr1 Zr2 88.7(3) . 9
O4 Zr1 Zr2 88.3(3) 11 .
O4 Zr1 O2 140.6(5) 10 10
O4 Zr1 O2 139.8(5) 11 10
O4 Zr1 O2 76.2(4) 4 10
O4 Zr1 O2 76.1(4) 10 .
O4 Zr1 O2 139.8(5) 4 .
O4 Zr1 O2 76.1(4) . 10
O4 Zr1 O2 140.6(5) . .
O4 Zr1 O2 76.2(4) 11 .
O4 Zr1 O4 108.4(6) 10 4
O4 Zr1 O4 71.2(5) 10 11
O4 Zr1 O4 69.2(6) 10 .
O4 Zr1 O4 68.3(6) 11 4
O4 Zr1 O4 108.4(6) . 11
O4 Zr1 O4 71.2(5) . 4
O4 Zr1 O3 145.7(3) 4 .
O4 Zr1 O3 87.9(5) . .
O4 Zr1 O3 87.9(5) 10 .
O4 Zr1 O3 145.7(3) 11 .
O4 Zr1 O1 85.0(5) 11 .
O4 Zr1 O1 144.9(3) . .
O4 Zr1 O1 85.0(5) 4 .
O4 Zr1 O1 144.9(3) 10 .
O3 Zr1 Zr1 87.3(6) . 3
O3 Zr1 Zr1 177.3(6) . 11
O3 Zr1 Zr2 118.9(3) . .
O3 Zr1 Zr2 118.9(3) . 9
O3 Zr1 O2 72.5(4) . .
O3 Zr1 O2 72.5(4) . 10
O3 Zr1 O1 98.9(7) . .
O1 Zr1 Zr1 173.8(5) . 3
O1 Zr1 Zr1 83.8(5) . 11
O1 Zr1 Zr2 116.7(3) . 9
O1 Zr1 Zr2 116.7(3) . .
Zr1 Zr2 Zr1 60.94(7) 3 .
Zr1 Zr2 Zr1 60.94(7) 9 3
Zr1 Zr2 Zr1 60.94(7) 11 .
Zr1 Zr2 Zr1 60.94(7) 9 11
Zr1 Zr2 Zr1 91.63(12) 11 3
Zr1 Zr2 Zr1 91.63(12) 9 .
O5 Zr2 Zr1 76.5(3) 3 9
O5 Zr2 Zr1 110.2(3) 3 3
O5 Zr2 Zr1 167.9(4) . 11
O5 Zr2 Zr1 113.5(3) 4 3
O5 Zr2 Zr1 110.2(3) 2 9
O5 Zr2 Zr1 113.5(3) . 9
O5 Zr2 Zr1 113.5(3) 2 .
O5 Zr2 Zr1 167.9(4) 2 3
O5 Zr2 Zr1 113.5(3) 3 11
O5 Zr2 Zr1 167.9(4) 4 9
O5 Zr2 Zr1 110.2(3) . .
O5 Zr2 Zr1 167.9(4) 3 .
O5 Zr2 Zr1 110.2(3) 4 11
O5 Zr2 Zr1 76.5(3) . 3
O5 Zr2 Zr1 76.5(3) 4 .
O5 Zr2 Zr1 76.5(3) 2 11
O5 Zr2 O5 73.5(3) 3 2
O5 Zr2 O5 73.5(3) . 4
O5 Zr2 O5 115.5(7) . 2
O5 Zr2 O5 73.5(3) . 3
O5 Zr2 O5 115.5(7) 4 3
O5 Zr2 O5 73.5(3) 4 2
O5 Zr2 O4 141.0(4) 2 3
O5 Zr2 O4 144.4(5) 3 4
O5 Zr2 O4 78.1(4) 4 4
O5 Zr2 O4 144.4(5) 2 .
O5 Zr2 O4 78.1(4) 2 2
O5 Zr2 O4 144.4(5) . 2
O5 Zr2 O4 144.4(5) 4 3
O5 Zr2 O4 80.3(5) 4 .
O5 Zr2 O4 80.3(5) 3 2
O5 Zr2 O4 78.1(4) 3 3
O5 Zr2 O4 141.0(4) . 4
O5 Zr2 O4 78.1(4) . .
O5 Zr2 O4 141.0(4) 4 2
O5 Zr2 O4 80.2(5) . 3
O5 Zr2 O4 141.0(4) 3 .
O5 Zr2 O4 80.3(5) 2 4
O4 Zr2 Zr1 91.3(4) . 9
O4 Zr2 Zr1 35.2(3) 3 3
O4 Zr2 Zr1 35.9(3) 3 9
O4 Zr2 Zr1 35.2(3) . .
O4 Zr2 Zr1 91.3(4) 4 3
O4 Zr2 Zr1 91.0(3) . 11
O4 Zr2 Zr1 35.9(3) 4 .
O4 Zr2 Zr1 35.2(3) 2 9
O4 Zr2 Zr1 35.2(3) 4 11
O4 Zr2 Zr1 91.0(3) 3 .
O4 Zr2 Zr1 35.9(3) 2 11
O4 Zr2 Zr1 91.3(4) 3 11
O4 Zr2 Zr1 91.0(3) 4 9
O4 Zr2 Zr1 91.0(3) 2 3
O4 Zr2 Zr1 91.3(4) 2 .
O4 Zr2 Zr1 35.9(3) . 3
O4 Zr2 O4 71.1(3) . 4
O4 Zr2 O4 110.6(7) 3 4
O4 Zr2 O4 71.1(3) 2 4
O4 Zr2 O4 71.1(3) 2 3
O4 Zr2 O4 110.6(7) . 2
O4 Zr2 O4 71.1(3) . 3
C1 O5 Zr2 135.2(13) . .
C1 O2 Zr1 135.9(12) 11 .
Zr1 O4 Zr1 111.3(5) . 3
Zr1 O4 Zr2 109.3(5) . .
Zr2 O4 Zr1 108.4(5) . 3
C12 C11 C13 118.1(12) . .
C8 C11 C12 122.1(15) . .
C8 C11 C13 119.7(11) . .
C4 C3 H3 115.4 . .
C2 C3 H3 115.4 . .
C2 C3 C4 129(2) . .
C11 C12 C11 116.9(15) . 7_455
C11 C12 C12 121.5(7) . 2_565
C11 C12 C12 121.5(7) 7_455 2_565
O5 C1 O2 117.6(16) . 12
O5 C1 C2 124(2) . .
O2 C1 C2 114(2) 12 .
C3 C4 H4 126.1 . .
C5 C4 C3 108(2) . .
C5 C4 H4 126.1 . .
C11 C8 C5 121.2(13) . .
C9 C8 C11 119(2) . .
C9 C8 C5 119.9(16) . .
C11 C13 H13A 109.5 . .
C11 C13 H13B 109.5 . .
C11 C13 H13C 109.5 . .
H13A C13 H13B 109.5 . .
H13A C13 H13C 109.5 . .
H13B C13 H13C 109.5 . .
C3 C2 C1 117(2) . .
C7 C2 C3 122(2) . .
C7 C2 C1 121(2) . .
C4 C5 C8 120(2) . .
C6 C5 C4 124(2) . .
C6 C5 C8 116(2) . .
C2 C7 H7 125.2 . .
C6 C7 C2 110(2) . .
C6 C7 H7 125.2 . .
C8 C9 C8 121(3) 7_455 .
C8 C9 C10 119.4(14) . .
C8 C9 C10 119.4(14) 7_455 .
C5 C6 H6 116.1 . .
C7 C6 C5 128(2) . .
C7 C6 H6 116.1 . .
C9 C10 H10A 109.5 . .
C9 C10 H10B 109.5 . .
C9 C10 H10C 109.5 . .
H10A C10 H10B 109.5 . .
H10A C10 H10C 109.5 . .
H10B C10 H10C 109.5 . .

loop_
_geom_bond_atom_site_label_1
_geom_bond_atom_site_label_2
_geom_bond_distance
_geom_bond_site_symmetry_2
Zr1 Zr1 3.548(5) 11
Zr1 Zr1 3.548(5) 3
Zr1 Zr2 3.498(4) 9
Zr1 Zr2 3.498(4) .
Zr1 O2 2.219(12) .
Zr1 O2 2.219(12) 10
Zr1 O4 2.161(12) 4
Zr1 O4 2.138(11) .
Zr1 O4 2.138(11) 10
Zr1 O4 2.161(12) 11
Zr1 O3 2.203(18) .
Zr1 O1 2.232(17) .
Zr2 Zr1 3.498(4) 3
Zr2 Zr1 3.498(4) 11
Zr2 Zr1 3.498(4) 9
Zr2 O5 2.149(11) 2
Zr2 O5 2.149(11) 3
Zr2 O5 2.149(11) .
Zr2 O5 2.149(11) 4
Zr2 O4 2.152(10) 4
Zr2 O4 2.152(10) 2
Zr2 O4 2.152(10) .
Zr2 O4 2.152(10) 3
O5 C1 1.32(2) .
O2 C1 1.41(2) 11
O4 Zr1 2.161(12) 3
C11 C12 1.397(7) .
C11 C8 1.390(7) .
C11 C13 1.516(7) .
C3 H3 0.9300 .
C3 C4 1.399(10) .
C3 C2 1.396(7) .
C12 C11 1.397(7) 7_455
C12 C12 1.506(10) 2_565
C1 O2 1.41(2) 12
C1 C2 1.510(10) .
C4 H4 0.9300 .
C4 C5 1.397(7) .
C8 C5 1.502(10) .
C8 C9 1.387(7) .
C13 H13A 0.9600 .
C13 H13B 0.9600 .
C13 H13C 0.9600 .
C2 C7 1.396(7) .
C5 C6 1.397(7) .
C7 H7 0.9300 .
C7 C6 1.393(7) .
C9 C8 1.387(7) 7_455
C9 C10 1.502(10) .
C6 H6 0.9300 .
C10 H10A 0.9600 .
C10 H10B 0.9600 .
C10 H10C 0.9600 .

loop_
_geom_torsion_atom_site_label_1
_geom_torsion_atom_site_label_2
_geom_torsion_atom_site_label_3
_geom_torsion_atom_site_label_4
_geom_torsion
_geom_torsion_site_symmetry_1
_geom_torsion_site_symmetry_4
Zr2 O5 C1 O2 -20(2) . 12
Zr2 O5 C1 C2 -172.8(8) . .
O5 C1 C2 C3 -13.9(13) . .
O5 C1 C2 C7 167.0(16) . .
O2 C1 C2 C3 -167.7(13) 12 .
O2 C1 C2 C7 13.3(13) 12 .
C11 C8 C5 C4 101(3) . .
C11 C8 C5 C6 -76(3) . .
C11 C8 C9 C8 3.2(16) . 7_455
C11 C8 C9 C10 -176.8(16) . .
C3 C4 C5 C8 -173.9(15) . .
C3 C4 C5 C6 3(3) . .
C3 C2 C7 C6 -2.9(18) . .
C12 C11 C8 C5 -179.8(18) . .
C12 C11 C8 C9 -7(3) . .
C1 C2 C7 C6 176.1(11) . .
C4 C3 C2 C1 -175.6(13) . .
C4 C3 C2 C7 3.4(19) . .
C4 C5 C6 C7 -4(4) . .
C8 C11 C12 C11 3.4(17) . 7_455
C8 C11 C12 C12 -176.6(17) . 2_565
C8 C5 C6 C7 173.2(17) . .
C13 C11 C12 C11 -180(2) . 7_455
C13 C11 C12 C12 0(2) . 2_565
C13 C11 C8 C5 3(4) . .
C13 C11 C8 C9 176.6(18) . .
C2 C3 C4 C5 -3(2) . .
C2 C7 C6 C5 3(3) . .
C5 C8 C9 C8 177(2) . 7_455
C5 C8 C9 C10 -3(2) . .
C9 C8 C5 C4 -72(3) . .
C9 C8 C5 C6 111(2) . .
